data_7004189
loop_
_publ_author_name
'Stylianou, Marios'
'Drouza, Chryssoula'
'Viskadourakis, Zacharias'
'Giapintzakis, John'
'Keramidas, Anastasios D.'

_publ_section_title
;
 Synthesis, structure, magnetic properties and aqueous solution
 characterization of p-hydroquinone and phenol iminodiacetate
 copper(ii) complexes
;
_journal_issue 44
_journal_name_full 'Dalton Transactions'
_journal_page_first 6188
_journal_page_last 6204
_journal_paper_doi 10.1039/b803854f
_journal_year 2008
_chemical_formula_sum 'C40 H58 Cu N6 O14'
_chemical_formula_weight 910.58
_chemical_name_systematic
;
?
;
_space_group_IT_number 14
_symmetry_cell_setting monoclinic
_symmetry_space_group_name_Hall '-P 2yn'
_symmetry_space_group_name_H-M 'P 1 21/n 1'
_atom_sites_solution_hydrogens geom
_atom_sites_solution_primary direct
_atom_sites_solution_secondary difmap
_audit_creation_method SHELXL-97
_cell_angle_alpha 90.00
_cell_angle_beta 113.975(7)
_cell_angle_gamma 90.00
_cell_formula_units_Z 2
_cell_length_a 11.1979(8)
_cell_length_b 18.3240(12)
_cell_length_c 11.8085(10)
_cell_measurement_temperature 100
_cell_volume 2213.9(3)
_computing_structure_refinement 'SHELXL-97 (Sheldrick, 1997)'
_diffrn_ambient_temperature 100
_diffrn_measured_fraction_theta_full 0.909
_diffrn_measured_fraction_theta_max 0.909
_diffrn_radiation_monochromator graphite
_diffrn_radiation_source 'fine-focus sealed tube'
_diffrn_radiation_type MoK\a
_diffrn_radiation_wavelength 0.71073
_diffrn_reflns_av_R_equivalents 0.0299
_diffrn_reflns_av_sigmaI/netI 0.0408
_diffrn_reflns_limit_h_max 15
_diffrn_reflns_limit_h_min -15
_diffrn_reflns_limit_k_max 25
_diffrn_reflns_limit_k_min -25
_diffrn_reflns_limit_l_max 13
_diffrn_reflns_limit_l_min -16
_diffrn_reflns_number 32545
_diffrn_reflns_theta_full 31.06
_diffrn_reflns_theta_max 31.06
_diffrn_reflns_theta_min 3.25
_exptl_absorpt_coefficient_mu 0.564
_exptl_absorpt_correction_T_max 0.945
_exptl_absorpt_correction_T_min 0.834
_exptl_absorpt_correction_type analytical
_exptl_crystal_density_diffrn 1.357
_exptl_crystal_density_method 'not measured'
_exptl_crystal_F_000 950
_exptl_crystal_size_max 0.407
_exptl_crystal_size_mid 0.268
_exptl_crystal_size_min 0.100
_refine_diff_density_max 0.907
_refine_diff_density_min -0.271
_refine_diff_density_rms 0.076
_refine_ls_extinction_method none
_refine_ls_goodness_of_fit_ref 1.095
_refine_ls_hydrogen_treatment mixed
_refine_ls_matrix_type full
_refine_ls_number_parameters 277
_refine_ls_number_reflns 6440
_refine_ls_number_restraints 0
_refine_ls_restrained_S_all 1.095
_refine_ls_R_factor_all 0.0565
_refine_ls_R_factor_gt 0.0387
_refine_ls_shift/su_max 0.000
_refine_ls_shift/su_mean 0.000
_refine_ls_structure_factor_coef Fsqd
_refine_ls_weighting_details 'calc w=1/[\s^2^(Fo^2^)+(0.0730P)^2^+0.0000P] where P=(Fo^2^+2Fc^2^)/3'
_refine_ls_weighting_scheme calc
_refine_ls_wR_factor_gt 0.1173
_refine_ls_wR_factor_ref 0.1220
_reflns_number_gt 4530
_reflns_number_total 6440
_reflns_threshold_expression >2sigma(I)
_cod_data_source_file b803854f.txt
_cod_data_source_block cu5
_cod_original_sg_symbol_H-M P21/n
_cod_database_code 7004189

loop_
_symmetry_equiv_pos_as_xyz
'x, y, z'
'-x+1/2, y+1/2, -z+1/2'
'-x, -y, -z'
'x-1/2, -y-1/2, z-1/2'

loop_
_atom_site_label
_atom_site_type_symbol
_atom_site_fract_x
_atom_site_fract_y
_atom_site_fract_z
_atom_site_U_iso_or_equiv
_atom_site_adp_type
_atom_site_occupancy
_atom_site_symmetry_multiplicity
_atom_site_calc_flag
_atom_site_refinement_flags
_atom_site_disorder_assembly
_atom_site_disorder_group
N3 N 0.47731(18) 0.03166(11) -0.25912(18) 0.0367(4) Uani 1 1 d . . .
C19 C 0.52018(19) 0.05755(11) -0.1635(2) 0.0277(4) Uani 1 1 d . . .
C20 C 0.5775(2) 0.08881(14) -0.0379(2) 0.0407(6) Uani 1 1 d . . .
Cu Cu 0.0000 0.0000 0.0000 0.01141(9) Uani 1 2 d S . .
O5 O 0.23005(13) -0.14377(6) 0.27716(11) 0.0199(3) Uani 1 1 d . . .
O1 O 0.16159(13) 0.23243(6) 0.22987(11) 0.0213(3) Uani 1 1 d . . .
H1 H 0.2010 0.2714 0.2453 0.032 Uiso 1 1 calc R . .
O4 O 0.31077(12) 0.09840(7) 0.00481(12) 0.0198(3) Uani 1 1 d . . .
O6 O 0.24815(13) 0.13724(7) 0.76980(11) 0.0204(3) Uani 1 1 d . . .
H02 H 0.2460 0.1157 0.8298 0.031 Uiso 1 1 calc R . .
O3 O 0.16353(11) -0.09189(6) 0.09058(11) 0.0163(3) Uani 1 1 d . . .
O2 O 0.11143(11) 0.05213(6) -0.05969(11) 0.0167(3) Uani 1 1 d . . .
O7 O 0.12962(13) 0.04063(7) 0.66566(12) 0.0230(3) Uani 1 1 d . . .
N2 N 0.30297(14) -0.16001(8) 0.52020(14) 0.0178(3) Uani 1 1 d . . .
N N 0.11494(12) 0.03960(7) 0.17141(12) 0.0103(3) Uani 1 1 d . . .
C7 C 0.18354(17) 0.09845(9) 0.66710(16) 0.0161(3) Uani 1 1 d . . .
C3 C 0.24729(17) 0.20067(9) 0.55985(16) 0.0167(3) Uani 1 1 d . . .
H3 H 0.2947 0.2224 0.6362 0.020 Uiso 1 1 calc R . .
C16 C 0.2592(2) -0.10233(10) 0.58595(18) 0.0224(4) Uani 1 1 d . . .
H16A H 0.1660 -0.0946 0.5405 0.027 Uiso 1 1 calc R . .
H16B H 0.3030 -0.0569 0.5845 0.027 Uiso 1 1 calc R . .
C6 C 0.10983(15) 0.13298(8) 0.32980(15) 0.0125(3) Uani 1 1 d . . .
C1 C 0.17094(17) 0.20083(9) 0.33716(16) 0.0156(3) Uani 1 1 d . . .
C11 C 0.14983(16) -0.02328(9) 0.25784(15) 0.0120(3) Uani 1 1 d . . .
H11A H 0.0770 -0.0343 0.2795 0.014 Uiso 1 1 calc R . .
H11B H 0.2241 -0.0102 0.3333 0.014 Uiso 1 1 calc R . .
C4 C 0.18331(16) 0.13436(9) 0.55437(15) 0.0145(3) Uani 1 1 d . . .
C2 C 0.24045(17) 0.23404(9) 0.45236(17) 0.0177(4) Uani 1 1 d . . .
H2 H 0.2820 0.2785 0.4565 0.021 Uiso 1 1 calc R . .
C18 C 0.24577(18) -0.23418(10) 0.51973(19) 0.0239(4) Uani 1 1 d . . .
H18A H 0.2779 -0.2525 0.6040 0.029 Uiso 1 1 calc R . .
H18B H 0.2742 -0.2674 0.4717 0.029 Uiso 1 1 calc R . .
C13 C 0.50798(18) -0.09883(11) 0.53210(19) 0.0243(4) Uani 1 1 d . . .
H13A H 0.6011 -0.1040 0.5625 0.037 Uiso 1 1 calc R . .
H13B H 0.4875 -0.0562 0.5681 0.037 Uiso 1 1 calc R . .
H13C H 0.4716 -0.0939 0.4435 0.037 Uiso 1 1 calc R . .
C12 C 0.18368(16) -0.09123(8) 0.20137(16) 0.0132(3) Uani 1 1 d . . .
C5 C 0.11512(16) 0.10151(8) 0.43876(15) 0.0138(3) Uani 1 1 d . . .
H5 H 0.0723 0.0575 0.4348 0.017 Uiso 1 1 calc R . .
C8 C 0.03740(16) 0.09589(8) 0.20561(15) 0.0125(3) Uani 1 1 d . . .
H8A H -0.0401 0.0726 0.2064 0.015 Uiso 1 1 calc R . .
H8B H 0.0086 0.1330 0.1416 0.015 Uiso 1 1 calc R . .
C9 C 0.23204(15) 0.07054(9) 0.15873(15) 0.0131(3) Uani 1 1 d . . .
H9A H 0.3076 0.0409 0.2064 0.016 Uiso 1 1 calc R . .
H9B H 0.2478 0.1194 0.1934 0.016 Uiso 1 1 calc R . .
C10 C 0.21763(16) 0.07386(8) 0.02554(16) 0.0134(3) Uani 1 1 d . . .
C14 C 0.45081(18) -0.16564(10) 0.56703(18) 0.0238(4) Uani 1 1 d . . .
H14A H 0.4886 -0.1709 0.6565 0.029 Uiso 1 1 calc R . .
H14B H 0.4731 -0.2087 0.5320 0.029 Uiso 1 1 calc R . .
C17 C 0.0974(2) -0.23207(12) 0.4651(2) 0.0371(5) Uani 1 1 d . . .
H17A H 0.0642 -0.2803 0.4662 0.056 Uiso 1 1 calc R . .
H17B H 0.0653 -0.2147 0.3813 0.056 Uiso 1 1 calc R . .
H17C H 0.0690 -0.1999 0.5134 0.056 Uiso 1 1 calc R . .
C15 C 0.2857(3) -0.12052(13) 0.7190(2) 0.0415(6) Uani 1 1 d . . .
H15A H 0.2550 -0.0814 0.7543 0.062 Uiso 1 1 calc R . .
H15B H 0.3779 -0.1269 0.7655 0.062 Uiso 1 1 calc R . .
H15C H 0.2408 -0.1648 0.7214 0.062 Uiso 1 1 calc R . .

loop_
_atom_site_aniso_label
_atom_site_aniso_U_11
_atom_site_aniso_U_22
_atom_site_aniso_U_33
_atom_site_aniso_U_23
_atom_site_aniso_U_13
_atom_site_aniso_U_12
N3 0.0329(10) 0.0455(11) 0.0304(11) -0.0053(9) 0.0115(8) 0.0089(9)
C19 0.0243(10) 0.0282(10) 0.0354(12) -0.0030(9) 0.0172(9) 0.0014(8)
C20 0.0335(12) 0.0577(15) 0.0392(14) -0.0261(12) 0.0233(11) -0.0157(11)
Cu 0.01357(14) 0.01299(14) 0.00780(15) -0.00069(10) 0.00446(11) -0.00205(10)
O5 0.0306(7) 0.0131(6) 0.0144(6) 0.0013(5) 0.0075(5) 0.0073(5)
O1 0.0371(7) 0.0131(6) 0.0135(6) -0.0006(5) 0.0102(6) -0.0091(5)
O4 0.0199(6) 0.0253(7) 0.0179(7) 0.0018(5) 0.0116(5) -0.0046(5)
O6 0.0319(7) 0.0201(6) 0.0110(6) -0.0017(5) 0.0105(5) -0.0033(5)
O3 0.0222(6) 0.0160(6) 0.0117(6) -0.0008(4) 0.0079(5) 0.0028(5)
O2 0.0176(6) 0.0224(6) 0.0099(6) 0.0001(5) 0.0052(5) -0.0047(5)
O7 0.0331(7) 0.0218(7) 0.0188(7) -0.0009(5) 0.0153(6) -0.0070(6)
N2 0.0221(8) 0.0150(7) 0.0178(8) 0.0007(6) 0.0098(6) 0.0022(6)
N 0.0129(6) 0.0095(6) 0.0089(7) 0.0005(5) 0.0049(5) 0.0000(5)
C7 0.0199(8) 0.0173(8) 0.0137(9) 0.0001(6) 0.0094(7) 0.0024(6)
C3 0.0214(8) 0.0159(8) 0.0119(8) -0.0041(6) 0.0058(7) -0.0018(6)
C16 0.0305(10) 0.0190(8) 0.0209(10) 0.0003(7) 0.0140(8) 0.0042(7)
C6 0.0145(7) 0.0113(7) 0.0125(8) -0.0011(6) 0.0062(6) 0.0009(6)
C1 0.0217(8) 0.0127(7) 0.0136(8) 0.0000(6) 0.0084(7) -0.0004(6)
C11 0.0156(7) 0.0120(7) 0.0082(8) 0.0005(6) 0.0044(6) 0.0006(6)
C4 0.0192(8) 0.0151(7) 0.0112(8) 0.0003(6) 0.0081(7) 0.0019(6)
C2 0.0246(9) 0.0123(7) 0.0179(9) -0.0015(6) 0.0102(7) -0.0033(6)
C18 0.0290(10) 0.0161(8) 0.0296(11) 0.0035(7) 0.0149(9) 0.0015(7)
C13 0.0217(9) 0.0279(10) 0.0221(10) -0.0013(7) 0.0074(8) -0.0017(7)
C12 0.0144(7) 0.0116(7) 0.0133(8) -0.0012(6) 0.0053(6) -0.0002(6)
C5 0.0160(8) 0.0116(7) 0.0160(9) -0.0011(6) 0.0088(7) 0.0001(6)
C8 0.0147(7) 0.0106(7) 0.0134(8) -0.0006(6) 0.0070(6) 0.0019(6)
C9 0.0128(7) 0.0150(7) 0.0117(8) -0.0014(6) 0.0051(6) -0.0023(6)
C10 0.0170(8) 0.0108(7) 0.0144(8) 0.0012(6) 0.0084(7) 0.0013(6)
C14 0.0228(9) 0.0252(9) 0.0226(10) 0.0028(7) 0.0082(8) 0.0039(7)
C17 0.0302(11) 0.0243(10) 0.0602(16) 0.0038(10) 0.0219(11) -0.0008(8)
C15 0.0714(17) 0.0348(12) 0.0267(12) 0.0044(9) 0.0283(12) 0.0148(11)

loop_
_atom_type_symbol
_atom_type_description
_atom_type_scat_dispersion_real
_atom_type_scat_dispersion_imag
_atom_type_scat_source
C C 0.0033 0.0016 'International Tables Vol C Tables 4.2.6.8 and 6.1.1.4'
H H 0.0000 0.0000 'International Tables Vol C Tables 4.2.6.8 and 6.1.1.4'
N N 0.0061 0.0033 'International Tables Vol C Tables 4.2.6.8 and 6.1.1.4'
O O 0.0106 0.0060 'International Tables Vol C Tables 4.2.6.8 and 6.1.1.4'
Cu Cu 0.3201 1.2651 'International Tables Vol C Tables 4.2.6.8 and 6.1.1.4'

loop_
_geom_angle_atom_site_label_1
_geom_angle_atom_site_label_2
_geom_angle_atom_site_label_3
_geom_angle
_geom_angle_site_symmetry_1
_geom_angle_site_symmetry_3
_geom_angle_publ_flag
N3 C19 C20 178.2(2) . . ?
O2 Cu O2 180.00(8) 3 . ?
O2 Cu N 86.87(5) 3 3 ?
O2 Cu N 93.13(5) . 3 ?
O2 Cu N 93.13(5) 3 . ?
O2 Cu N 86.87(5) . . ?
N Cu N 180.00(9) 3 . ?
O2 Cu O3 88.82(5) 3 . ?
O2 Cu O3 91.18(5) . . ?
N Cu O3 104.63(5) 3 . ?
N Cu O3 75.37(5) . . ?
O2 Cu O3 91.18(5) 3 3 ?
O2 Cu O3 88.82(5) . 3 ?
N Cu O3 75.37(5) 3 3 ?
N Cu O3 104.63(5) . 3 ?
O3 Cu O3 180.00(4) . 3 ?
C12 O3 Cu 104.11(10) . . ?
C10 O2 Cu 113.84(11) . . ?
C18 N2 C16 114.15(15) . . ?
C18 N2 C14 109.83(13) . . ?
C16 N2 C14 113.25(14) . . ?
C11 N C9 111.58(12) . . ?
C11 N C8 111.55(13) . . ?
C9 N C8 113.16(12) . . ?
C11 N Cu 106.88(9) . . ?
C9 N Cu 105.15(10) . . ?
C8 N Cu 108.04(9) . . ?
O7 C7 O6 123.95(16) . . ?
O7 C7 C4 123.63(16) . . ?
O6 C7 C4 112.41(14) . . ?
C2 C3 C4 120.35(16) . . ?
N2 C16 C15 114.39(16) . . ?
C5 C6 C1 118.28(15) . . ?
C5 C6 C8 120.94(14) . . ?
C1 C6 C8 120.77(15) . . ?
O1 C1 C2 121.49(15) . . ?
O1 C1 C6 117.95(15) . . ?
C2 C1 C6 120.55(15) . . ?
N C11 C12 112.02(13) . . ?
C3 C4 C5 118.98(16) . . ?
C3 C4 C7 121.97(15) . . ?
C5 C4 C7 119.03(15) . . ?
C3 C2 C1 120.05(15) . . ?
N2 C18 C17 111.70(15) . . ?
O3 C12 O5 125.78(15) . . ?
O3 C12 C11 119.91(14) . . ?
O5 C12 C11 114.30(14) . . ?
C6 C5 C4 121.71(15) . . ?
N C8 C6 115.21(13) . . ?
N C9 C10 113.10(13) . . ?
O4 C10 O2 123.06(16) . . ?
O4 C10 C9 118.23(14) . . ?
O2 C10 C9 118.71(14) . . ?
C13 C14 N2 111.34(14) . . ?

loop_
_geom_bond_atom_site_label_1
_geom_bond_atom_site_label_2
_geom_bond_distance
_geom_bond_site_symmetry_2
_geom_bond_publ_flag
N3 C19 1.136(3) . ?
C19 C20 1.472(3) . ?
Cu O2 1.9183(12) 3 ?
Cu O2 1.9183(12) . ?
Cu N 2.0402(13) 3 ?
Cu N 2.0402(13) . ?
Cu O3 2.3965(12) . ?
Cu O3 2.3965(12) 3 ?
O5 C12 1.2729(19) . ?
O1 C1 1.358(2) . ?
O4 C10 1.248(2) . ?
O6 C7 1.336(2) . ?
O3 C12 1.234(2) . ?
O2 C10 1.270(2) . ?
O7 C7 1.216(2) . ?
N2 C18 1.501(2) . ?
N2 C16 1.507(2) . ?
N2 C14 1.521(2) . ?
N C11 1.483(2) . ?
N C9 1.491(2) . ?
N C8 1.506(2) . ?
C7 C4 1.484(2) . ?
C3 C2 1.383(2) . ?
C3 C4 1.398(2) . ?
C16 C15 1.512(3) . ?
C6 C5 1.389(2) . ?
C6 C1 1.405(2) . ?
C6 C8 1.518(2) . ?
C1 C2 1.402(2) . ?
C11 C12 1.531(2) . ?
C4 C5 1.401(2) . ?
C18 C17 1.519(3) . ?
C13 C14 1.514(3) . ?
C9 C10 1.516(2) . ?
